data_4085560
loop_
_publ_author_name
'Jones, James S.'
'Wade, Casey R.'
'Gabba\?\"i, Fran\,cois P.'

_publ_section_title
;
 Guilty on Two Counts: Stepwise Coordination of Two Fluoride Anions to the
 Antimony Atom of a Noninnocent Stibine Ligand
;
_journal_issue 11
_journal_name_full Organometallics
_journal_page_first 2647
_journal_paper_doi 10.1021/om501291g
_journal_volume 34
_journal_year 2015
_chemical_formula_sum 'C61 H53 F7 N P3 Pt Sb2'
_chemical_formula_weight 1464.54
_chemical_name_systematic
; 
 ? 
;
_space_group_IT_number 61
_symmetry_cell_setting orthorhombic
_symmetry_space_group_name_Hall '-P 2ac 2ab'
_symmetry_space_group_name_H-M 'P b c a'
_atom_sites_solution_hydrogens geom
_atom_sites_solution_primary direct
_atom_sites_solution_secondary difmap
_audit_creation_method SHELXL-97
_cell_angle_alpha 90.00
_cell_angle_beta 90.00
_cell_angle_gamma 90.00
_cell_formula_units_Z 8
_cell_length_a 17.2649(18)
_cell_length_b 16.7361(18)
_cell_length_c 36.860(4)
_cell_measurement_temperature 110(2)
_cell_volume 10651(2)
_computing_structure_refinement 'SHELXL-97 (Sheldrick, 1997)'
_computing_structure_solution 'SHELXS-97 (Sheldrick, 1990)'
_diffrn_ambient_temperature 110(2)
_diffrn_measured_fraction_theta_full 1.000
_diffrn_measured_fraction_theta_max 1.000
_diffrn_radiation_monochromator graphite
_diffrn_radiation_source 'fine-focus sealed tube'
_diffrn_radiation_type MoK\a
_diffrn_radiation_wavelength 0.71073
_diffrn_reflns_av_R_equivalents 0.0000
_diffrn_reflns_av_sigmaI/netI 0.0293
_diffrn_reflns_limit_h_max 22
_diffrn_reflns_limit_h_min 0
_diffrn_reflns_limit_k_max 21
_diffrn_reflns_limit_k_min 0
_diffrn_reflns_limit_l_max 0
_diffrn_reflns_limit_l_min -47
_diffrn_reflns_number 12232
_diffrn_reflns_theta_full 27.51
_diffrn_reflns_theta_max 27.51
_diffrn_reflns_theta_min 1.62
_exptl_absorpt_coefficient_mu 3.785
_exptl_absorpt_correction_T_max 0.8333
_exptl_absorpt_correction_T_min 0.4636
_exptl_absorpt_correction_type multi-scan
_exptl_absorpt_process_details sadabs
_exptl_crystal_colour yellow
_exptl_crystal_density_diffrn 1.827
_exptl_crystal_density_method 'not measured'
_exptl_crystal_description block
_exptl_crystal_F_000 5712
_exptl_crystal_size_max 0.24
_exptl_crystal_size_mid 0.11
_exptl_crystal_size_min 0.05
_refine_diff_density_max 3.060
_refine_diff_density_min -1.108
_refine_diff_density_rms 0.123
_refine_ls_extinction_method none
_refine_ls_goodness_of_fit_ref 1.063
_refine_ls_hydrogen_treatment riding
_refine_ls_matrix_type full
_refine_ls_number_parameters 676
_refine_ls_number_reflns 12232
_refine_ls_number_restraints 0
_refine_ls_restrained_S_all 1.063
_refine_ls_R_factor_all 0.0449
_refine_ls_R_factor_gt 0.0297
_refine_ls_shift/su_max 0.002
_refine_ls_shift/su_mean 0.000
_refine_ls_structure_factor_coef Fsqd
_refine_ls_weighting_details 'calc w=1/[\s^2^(Fo^2^)+(0.0131P)^2^+39.6233P] where P=(Fo^2^+2Fc^2^)/3'
_refine_ls_weighting_scheme calc
_refine_ls_wR_factor_gt 0.0545
_refine_ls_wR_factor_ref 0.0599
_reflns_number_gt 9935
_reflns_number_total 12232
_reflns_threshold_expression >2sigma(I)
_cod_data_source_file om501291g_si_005.cif
_cod_data_source_block y
_cod_depositor_comments
;
The following automatic conversions were performed:

'_symmetry_cell_setting' value 'Orthorhombic' changed to
'orthorhombic' according to
/usr/data/users/saulius/crontab/automatic-downloads/rss-feeds/ACS/lib/dictionaries/cif_core.dic
dictionary named 'cif_core.dic' version 2.4.2 from 2011-04-26.

Automatic conversion script
Id: cif_fix_values 3008 2015-01-20 13:52:24Z robertas 

 Adding full bibliography for 4085560--4085564.cif.
;
_cod_original_cell_volume 10650(2)
_cod_original_sg_symbol_H-M Pbca
_cod_database_code 4085560

loop_
_symmetry_equiv_pos_as_xyz
'x, y, z'
'-x+1/2, -y, z+1/2'
'x+1/2, -y+1/2, -z'
'-x, y+1/2, -z+1/2'
'-x, -y, -z'
'x-1/2, y, -z-1/2'
'-x-1/2, y-1/2, z'
'x, -y-1/2, z-1/2'

loop_
_atom_site_label
_atom_site_type_symbol
_atom_site_fract_x
_atom_site_fract_y
_atom_site_fract_z
_atom_site_U_iso_or_equiv
_atom_site_adp_type
_atom_site_occupancy
_atom_site_symmetry_multiplicity
_atom_site_calc_flag
_atom_site_refinement_flags
Pt1 Pt 0.494334(7) 0.749427(8) 0.137582(3) 0.00965(3) Uani 1 1 d .
Sb1 Sb 0.451430(13) 0.637027(14) 0.182945(6) 0.01135(5) Uani 1 1 d .
Sb2 Sb 0.512476(16) 0.721124(16) 0.420823(7) 0.02026(6) Uani 1 1 d .
P1 P 0.49240(5) 0.82975(5) 0.18875(2) 0.01095(18) Uani 1 1 d .
P2 P 0.38244(5) 0.71776(6) 0.10475(2) 0.01221(18) Uani 1 1 d .
P3 P 0.60481(5) 0.67073(5) 0.12912(2) 0.01091(18) Uani 1 1 d .
F1 F 0.41955(12) 0.55021(13) 0.21895(6) 0.0189(5) Uani 1 1 d .
F2 F 0.56169(15) 0.74417(15) 0.37646(6) 0.0331(6) Uani 1 1 d .
F3 F 0.51746(16) 0.61199(15) 0.40991(8) 0.0382(7) Uani 1 1 d .
F4 F 0.60977(13) 0.71314(16) 0.44307(6) 0.0305(6) Uani 1 1 d .
F5 F 0.50934(16) 0.82965(15) 0.43196(7) 0.0361(6) Uani 1 1 d .
F6 F 0.41668(15) 0.72849(18) 0.39757(8) 0.0432(7) Uani 1 1 d .
F7 F 0.46215(15) 0.69700(16) 0.46467(7) 0.0355(6) Uani 1 1 d .
N4 N 0.56102(18) 0.89284(18) 0.09175(8) 0.0150(6) Uani 1 1 d .
C1 C 0.4977(2) 0.6934(2) 0.23126(9) 0.0137(7) Uani 1 1 d .
C2 C 0.5095(2) 0.6505(2) 0.26283(10) 0.0185(8) Uani 1 1 d .
H2A H 0.4928 0.5966 0.2645 0.022 Uiso 1 1 calc R
C3 C 0.5460(2) 0.6870(2) 0.29212(10) 0.0203(8) Uani 1 1 d .
H3A H 0.5550 0.6575 0.3137 0.024 Uiso 1 1 calc R
C4 C 0.5693(2) 0.7656(2) 0.28999(10) 0.0196(8) Uani 1 1 d .
H4A H 0.5943 0.7899 0.3101 0.024 Uiso 1 1 calc R
C5 C 0.5564(2) 0.8092(2) 0.25878(10) 0.0168(8) Uani 1 1 d .
H5A H 0.5718 0.8636 0.2576 0.020 Uiso 1 1 calc R
C6 C 0.5206(2) 0.7730(2) 0.22885(10) 0.0131(7) Uani 1 1 d .
C7 C 0.4015(2) 0.8723(2) 0.20540(9) 0.0134(7) Uani 1 1 d .
C8 C 0.3319(2) 0.8490(2) 0.19032(10) 0.0189(8) Uani 1 1 d .
H8A H 0.3315 0.8151 0.1696 0.023 Uiso 1 1 calc R
C9 C 0.2623(2) 0.8748(2) 0.20522(11) 0.0242(9) Uani 1 1 d .
H9A H 0.2147 0.8590 0.1945 0.029 Uiso 1 1 calc R
C10 C 0.2621(2) 0.9231(2) 0.23541(11) 0.0235(9) Uani 1 1 d .
H10A H 0.2144 0.9394 0.2460 0.028 Uiso 1 1 calc R
C11 C 0.3323(2) 0.9482(2) 0.25046(11) 0.0233(9) Uani 1 1 d .
H11A H 0.3325 0.9828 0.2709 0.028 Uiso 1 1 calc R
C12 C 0.4012(2) 0.9229(2) 0.23573(10) 0.0187(8) Uani 1 1 d .
H12A H 0.4489 0.9398 0.2461 0.022 Uiso 1 1 calc R
C13 C 0.5567(2) 0.9144(2) 0.18469(10) 0.0145(7) Uani 1 1 d .
C14 C 0.5288(2) 0.9878(2) 0.17243(10) 0.0177(8) Uani 1 1 d .
H14A H 0.4745 0.9959 0.1700 0.021 Uiso 1 1 calc R
C15 C 0.5799(3) 1.0494(2) 0.16370(11) 0.0242(9) Uani 1 1 d .
H15A H 0.5606 1.0994 0.1554 0.029 Uiso 1 1 calc R
C16 C 0.6584(3) 1.0375(3) 0.16710(11) 0.0259(10) Uani 1 1 d .
H16A H 0.6932 1.0795 0.1613 0.031 Uiso 1 1 calc R
C17 C 0.6871(2) 0.9646(3) 0.17890(11) 0.0252(9) Uani 1 1 d .
H17A H 0.7414 0.9565 0.1809 0.030 Uiso 1 1 calc R
C18 C 0.6365(2) 0.9038(2) 0.18779(10) 0.0186(8) Uani 1 1 d .
H18A H 0.6563 0.8542 0.1961 0.022 Uiso 1 1 calc R
C19 C 0.3330(2) 0.6276(2) 0.16520(10) 0.0133(7) Uani 1 1 d .
C20 C 0.2793(2) 0.5823(2) 0.18431(11) 0.0190(8) Uani 1 1 d .
H20A H 0.2923 0.5613 0.2075 0.023 Uiso 1 1 calc R
C21 C 0.2066(2) 0.5678(2) 0.16963(11) 0.0227(9) Uani 1 1 d .
H21A H 0.1694 0.5382 0.1831 0.027 Uiso 1 1 calc R
C22 C 0.1881(2) 0.5959(2) 0.13565(11) 0.0224(9) Uani 1 1 d .
H22A H 0.1388 0.5846 0.1255 0.027 Uiso 1 1 calc R
C23 C 0.2412(2) 0.6405(2) 0.11622(10) 0.0180(8) Uani 1 1 d .
H23A H 0.2284 0.6591 0.0926 0.022 Uiso 1 1 calc R
C24 C 0.3136(2) 0.6584(2) 0.13116(10) 0.0139(7) Uani 1 1 d .
C25 C 0.3298(2) 0.8059(2) 0.08930(10) 0.0151(8) Uani 1 1 d .
C26 C 0.2559(2) 0.8268(2) 0.10140(10) 0.0196(8) Uani 1 1 d .
H26A H 0.2282 0.7917 0.1170 0.023 Uiso 1 1 calc R
C27 C 0.2227(2) 0.8983(2) 0.09087(11) 0.0228(9) Uani 1 1 d .
H27A H 0.1724 0.9118 0.0993 0.027 Uiso 1 1 calc R
C28 C 0.2615(3) 0.9504(2) 0.06825(11) 0.0250(9) Uani 1 1 d .
H28A H 0.2384 0.9996 0.0613 0.030 Uiso 1 1 calc R
C29 C 0.3347(2) 0.9301(3) 0.05575(12) 0.0255(9) Uani 1 1 d .
H29A H 0.3616 0.9651 0.0398 0.031 Uiso 1 1 calc R
C30 C 0.3689(2) 0.8588(2) 0.06640(11) 0.0205(9) Uani 1 1 d .
H30A H 0.4194 0.8458 0.0580 0.025 Uiso 1 1 calc R
C31 C 0.3923(2) 0.6540(2) 0.06475(10) 0.0148(8) Uani 1 1 d .
C32 C 0.3819(2) 0.6800(3) 0.02917(11) 0.0212(9) Uani 1 1 d .
H32A H 0.3669 0.7336 0.0245 0.025 Uiso 1 1 calc R
C33 C 0.3936(2) 0.6273(3) 0.00055(11) 0.0266(10) Uani 1 1 d .
H33A H 0.3883 0.6458 -0.0237 0.032 Uiso 1 1 calc R
C34 C 0.4128(2) 0.5492(3) 0.00676(11) 0.0273(10) Uani 1 1 d .
H34A H 0.4178 0.5132 -0.0130 0.033 Uiso 1 1 calc R
C35 C 0.4249(2) 0.5224(3) 0.04218(12) 0.0265(10) Uani 1 1 d .
H35A H 0.4396 0.4686 0.0466 0.032 Uiso 1 1 calc R
C36 C 0.4153(2) 0.5748(2) 0.07073(11) 0.0199(8) Uani 1 1 d .
H36A H 0.4245 0.5569 0.0948 0.024 Uiso 1 1 calc R
C37 C 0.5218(2) 0.5442(2) 0.16000(10) 0.0130(7) Uani 1 1 d .
C38 C 0.5043(2) 0.4638(2) 0.16604(11) 0.0181(8) Uani 1 1 d .
H38A H 0.4639 0.4495 0.1822 0.022 Uiso 1 1 calc R
C39 C 0.5464(2) 0.4050(2) 0.14827(11) 0.0220(9) Uani 1 1 d .
H39A H 0.5337 0.3503 0.1518 0.026 Uiso 1 1 calc R
C40 C 0.6066(2) 0.4255(2) 0.12547(11) 0.0223(9) Uani 1 1 d .
H40A H 0.6354 0.3849 0.1135 0.027 Uiso 1 1 calc R
C41 C 0.6253(2) 0.5053(2) 0.11993(10) 0.0175(8) Uani 1 1 d .
H41A H 0.6672 0.5190 0.1044 0.021 Uiso 1 1 calc R
C42 C 0.5828(2) 0.5654(2) 0.13707(9) 0.0128(7) Uani 1 1 d .
C43 C 0.6485(2) 0.6721(2) 0.08403(10) 0.0133(7) Uani 1 1 d .
C44 C 0.5984(2) 0.6804(2) 0.05455(10) 0.0167(8) Uani 1 1 d .
H44A H 0.5444 0.6868 0.0586 0.020 Uiso 1 1 calc R
C45 C 0.6270(2) 0.6792(2) 0.01931(11) 0.0209(9) Uani 1 1 d .
H45A H 0.5924 0.6841 -0.0006 0.025 Uiso 1 1 calc R
C46 C 0.7056(2) 0.6709(2) 0.01310(11) 0.0234(9) Uani 1 1 d .
H46A H 0.7250 0.6708 -0.0110 0.028 Uiso 1 1 calc R
C47 C 0.7559(2) 0.6629(2) 0.04202(11) 0.0225(9) Uani 1 1 d .
H47A H 0.8099 0.6578 0.0377 0.027 Uiso 1 1 calc R
C48 C 0.7279(2) 0.6622(2) 0.07751(11) 0.0189(8) Uani 1 1 d .
H48A H 0.7626 0.6550 0.0972 0.023 Uiso 1 1 calc R
C49 C 0.6829(2) 0.6913(2) 0.16141(10) 0.0130(7) Uani 1 1 d .
C50 C 0.7409(2) 0.7471(2) 0.15429(11) 0.0197(8) Uani 1 1 d .
H50A H 0.7431 0.7727 0.1313 0.024 Uiso 1 1 calc R
C51 C 0.7956(2) 0.7654(2) 0.18084(12) 0.0260(9) Uani 1 1 d .
H51A H 0.8360 0.8020 0.1755 0.031 Uiso 1 1 calc R
C52 C 0.7916(2) 0.7308(3) 0.21485(12) 0.0265(10) Uani 1 1 d .
H52A H 0.8287 0.7439 0.2329 0.032 Uiso 1 1 calc R
C53 C 0.7329(2) 0.6769(2) 0.22224(11) 0.0219(9) Uani 1 1 d .
H53A H 0.7292 0.6536 0.2457 0.026 Uiso 1 1 calc R
C54 C 0.6797(2) 0.6569(2) 0.19579(10) 0.0190(8) Uani 1 1 d .
H54A H 0.6403 0.6190 0.2011 0.023 Uiso 1 1 calc R
C55 C 0.5346(2) 0.8396(2) 0.10658(9) 0.0125(7) Uani 1 1 d .
C56 C 0.5979(2) 0.9618(2) 0.07506(10) 0.0176(8) Uani 1 1 d .
H56A H 0.5841 1.0107 0.0892 0.021 Uiso 1 1 calc R
C57 C 0.6852(2) 0.9502(2) 0.07645(11) 0.0209(9) Uani 1 1 d .
H57A H 0.7109 1.0005 0.0691 0.025 Uiso 1 1 calc R
H57B H 0.7007 0.9384 0.1017 0.025 Uiso 1 1 calc R
C58 C 0.7129(2) 0.8830(3) 0.05199(11) 0.0222(9) Uani 1 1 d .
H58A H 0.6921 0.8315 0.0609 0.027 Uiso 1 1 calc R
H58B H 0.7701 0.8802 0.0527 0.027 Uiso 1 1 calc R
C59 C 0.6862(2) 0.8968(3) 0.01303(11) 0.0226(9) Uani 1 1 d .
H59A H 0.7026 0.8512 -0.0023 0.027 Uiso 1 1 calc R
H59B H 0.7107 0.9458 0.0034 0.027 Uiso 1 1 calc R
C60 C 0.5980(2) 0.9053(2) 0.01147(11) 0.0201(8) Uani 1 1 d .
H60A H 0.5821 0.9171 -0.0138 0.024 Uiso 1 1 calc R
H60B H 0.5738 0.8541 0.0187 0.024 Uiso 1 1 calc R
C61 C 0.5691(2) 0.9715(2) 0.03632(10) 0.0176(8) Uani 1 1 d .
H61A H 0.5866 1.0237 0.0268 0.021 Uiso 1 1 calc R
H61B H 0.5117 0.9714 0.0363 0.021 Uiso 1 1 calc R

loop_
_atom_site_aniso_label
_atom_site_aniso_U_11
_atom_site_aniso_U_22
_atom_site_aniso_U_33
_atom_site_aniso_U_23
_atom_site_aniso_U_13
_atom_site_aniso_U_12
Pt1 0.00979(6) 0.00980(6) 0.00936(6) 0.00078(5) 0.00046(5) -0.00010(5)
Sb1 0.01209(11) 0.01090(11) 0.01107(10) 0.00102(9) 0.00123(9) -0.00096(9)
Sb2 0.02309(14) 0.02020(13) 0.01749(12) -0.00017(10) -0.00109(11) 0.00100(11)
P1 0.0122(4) 0.0094(4) 0.0112(4) -0.0001(3) 0.0008(3) 0.0001(4)
P2 0.0104(4) 0.0130(4) 0.0132(4) 0.0012(4) 0.0001(3) -0.0009(4)
P3 0.0103(4) 0.0102(4) 0.0122(4) 0.0007(4) 0.0006(3) 0.0006(3)
F1 0.0241(12) 0.0187(12) 0.0138(11) 0.0035(9) 0.0035(9) -0.0032(9)
F2 0.0451(15) 0.0369(15) 0.0172(12) 0.0036(11) 0.0039(11) 0.0092(13)
F3 0.0412(16) 0.0199(13) 0.0534(18) -0.0065(12) 0.0060(13) -0.0050(12)
F4 0.0223(13) 0.0456(16) 0.0235(13) 0.0043(12) -0.0035(10) -0.0014(12)
F5 0.0517(17) 0.0240(14) 0.0325(14) -0.0059(11) 0.0066(13) 0.0027(12)
F6 0.0281(14) 0.0539(19) 0.0476(17) 0.0005(14) -0.0143(13) 0.0013(13)
F7 0.0288(14) 0.0427(16) 0.0350(15) 0.0103(12) 0.0101(12) 0.0044(12)
N4 0.0168(16) 0.0153(16) 0.0130(15) 0.0006(13) 0.0015(12) 0.0011(13)
C1 0.0142(18) 0.0141(18) 0.0129(17) -0.0027(14) -0.0008(14) 0.0002(14)
C2 0.021(2) 0.017(2) 0.0167(18) 0.0010(15) 0.0009(15) 0.0000(16)
C3 0.025(2) 0.022(2) 0.0135(18) 0.0039(15) -0.0022(16) 0.0016(17)
C4 0.022(2) 0.025(2) 0.0118(17) -0.0016(15) -0.0025(15) -0.0034(16)
C5 0.0196(19) 0.0161(19) 0.0147(18) 0.0001(15) -0.0006(15) -0.0026(15)
C6 0.0130(17) 0.0144(18) 0.0120(17) -0.0013(14) 0.0014(13) 0.0024(14)
C7 0.0167(18) 0.0119(18) 0.0117(17) 0.0021(14) 0.0031(14) 0.0018(14)
C8 0.0197(19) 0.019(2) 0.019(2) -0.0013(16) 0.0024(15) 0.0016(16)
C9 0.017(2) 0.027(2) 0.028(2) -0.0011(18) 0.0029(17) 0.0009(17)
C10 0.021(2) 0.021(2) 0.029(2) 0.0044(18) 0.0137(17) 0.0050(17)
C11 0.031(2) 0.017(2) 0.021(2) -0.0012(17) 0.0088(18) 0.0025(17)
C12 0.021(2) 0.0148(19) 0.020(2) -0.0003(16) 0.0021(16) 0.0020(16)
C13 0.0172(18) 0.0139(18) 0.0125(17) 0.0000(14) 0.0018(15) -0.0033(15)
C14 0.022(2) 0.0141(19) 0.0170(19) -0.0011(15) 0.0027(15) -0.0009(16)
C15 0.041(3) 0.014(2) 0.018(2) -0.0008(16) 0.0073(18) -0.0027(18)
C16 0.032(2) 0.028(2) 0.018(2) -0.0050(18) 0.0027(17) -0.0166(19)
C17 0.018(2) 0.039(3) 0.019(2) -0.0002(19) -0.0038(16) -0.0115(18)
C18 0.0191(19) 0.020(2) 0.0169(19) -0.0005(16) -0.0017(15) -0.0020(16)
C19 0.0146(17) 0.0091(18) 0.0162(18) -0.0016(14) 0.0036(14) 0.0003(14)
C20 0.0190(19) 0.017(2) 0.0206(19) 0.0030(16) 0.0035(16) -0.0030(16)
C21 0.0141(19) 0.024(2) 0.030(2) 0.0072(18) 0.0050(16) -0.0045(16)
C22 0.0107(18) 0.025(2) 0.032(2) -0.0011(19) -0.0004(17) -0.0020(16)
C23 0.0175(19) 0.0179(19) 0.0184(19) 0.0000(16) -0.0023(15) -0.0005(15)
C24 0.0162(18) 0.0098(18) 0.0156(18) -0.0004(14) 0.0027(14) 0.0007(14)
C25 0.0166(18) 0.0130(18) 0.0155(18) 0.0001(15) -0.0036(15) -0.0004(14)
C26 0.021(2) 0.019(2) 0.0187(19) -0.0015(16) -0.0019(16) 0.0041(16)
C27 0.020(2) 0.025(2) 0.023(2) -0.0035(18) -0.0021(16) 0.0069(17)
C28 0.033(2) 0.017(2) 0.025(2) 0.0006(17) -0.0089(18) 0.0051(18)
C29 0.025(2) 0.025(2) 0.027(2) 0.0080(18) -0.0046(18) -0.0068(18)
C30 0.0146(19) 0.023(2) 0.024(2) 0.0050(17) -0.0062(15) 0.0007(16)
C31 0.0068(17) 0.021(2) 0.0166(18) -0.0031(15) 0.0013(13) -0.0047(14)
C32 0.018(2) 0.026(2) 0.020(2) -0.0017(17) -0.0029(16) -0.0018(17)
C33 0.017(2) 0.046(3) 0.017(2) -0.0050(19) 0.0011(16) -0.0047(19)
C34 0.022(2) 0.036(3) 0.024(2) -0.0166(19) 0.0065(17) -0.0035(19)
C35 0.021(2) 0.022(2) 0.036(2) -0.0070(19) 0.0079(18) -0.0024(17)
C36 0.019(2) 0.021(2) 0.019(2) -0.0020(16) 0.0028(16) -0.0002(16)
C37 0.0130(17) 0.0144(18) 0.0116(17) -0.0029(14) -0.0031(14) 0.0007(14)
C38 0.0180(19) 0.0144(19) 0.0220(19) 0.0010(15) 0.0017(16) -0.0024(16)
C39 0.026(2) 0.0106(19) 0.030(2) 0.0000(16) -0.0002(18) -0.0032(16)
C40 0.026(2) 0.0125(19) 0.029(2) -0.0027(16) 0.0038(17) 0.0033(16)
C41 0.0182(19) 0.0167(19) 0.0175(19) 0.0009(15) 0.0038(15) 0.0010(15)
C42 0.0139(17) 0.0121(18) 0.0125(17) 0.0007(14) -0.0026(14) -0.0003(14)
C43 0.0168(18) 0.0098(17) 0.0135(18) 0.0012(14) 0.0034(14) 0.0018(14)
C44 0.0170(19) 0.016(2) 0.0170(19) -0.0019(15) 0.0040(15) 0.0001(15)
C45 0.028(2) 0.017(2) 0.018(2) -0.0005(16) -0.0023(16) 0.0002(17)
C46 0.031(2) 0.020(2) 0.019(2) -0.0001(17) 0.0105(17) 0.0033(18)
C47 0.020(2) 0.019(2) 0.028(2) 0.0031(17) 0.0088(17) 0.0079(16)
C48 0.0168(19) 0.019(2) 0.021(2) 0.0033(16) 0.0016(16) 0.0043(15)
C49 0.0121(17) 0.0118(18) 0.0152(18) -0.0001(14) -0.0007(14) 0.0046(14)
C50 0.0179(18) 0.0163(19) 0.025(2) 0.0023(17) -0.0014(15) 0.0006(17)
C51 0.019(2) 0.023(2) 0.036(2) -0.0022(19) -0.0029(18) -0.0064(16)
C52 0.020(2) 0.033(3) 0.027(2) -0.0055(19) -0.0080(17) 0.0031(17)
C53 0.022(2) 0.027(2) 0.0164(19) 0.0018(17) -0.0037(16) 0.0067(17)
C54 0.0157(19) 0.020(2) 0.022(2) 0.0046(16) 0.0029(15) 0.0030(16)
C55 0.0115(17) 0.0131(18) 0.0129(17) -0.0010(14) -0.0015(14) 0.0017(14)
C56 0.025(2) 0.0116(18) 0.0160(18) 0.0013(15) 0.0025(16) -0.0041(16)
C57 0.021(2) 0.025(2) 0.0160(19) 0.0062(17) -0.0033(16) -0.0109(17)
C58 0.0114(18) 0.031(2) 0.024(2) 0.0063(18) -0.0004(16) 0.0014(16)
C59 0.022(2) 0.025(2) 0.020(2) 0.0022(17) 0.0037(16) 0.0010(17)
C60 0.024(2) 0.019(2) 0.0172(19) 0.0010(16) -0.0038(16) -0.0003(16)
C61 0.0183(19) 0.0158(19) 0.0188(19) 0.0055(15) 0.0004(15) 0.0007(15)

loop_
_atom_type_symbol
_atom_type_description
_atom_type_scat_dispersion_real
_atom_type_scat_dispersion_imag
_atom_type_scat_source
C C 0.0033 0.0016 'International Tables Vol C Tables 4.2.6.8 and 6.1.1.4'
H H 0.0000 0.0000 'International Tables Vol C Tables 4.2.6.8 and 6.1.1.4'
N N 0.0061 0.0033 'International Tables Vol C Tables 4.2.6.8 and 6.1.1.4'
F F 0.0171 0.0103 'International Tables Vol C Tables 4.2.6.8 and 6.1.1.4'
P P 0.1023 0.0942 'International Tables Vol C Tables 4.2.6.8 and 6.1.1.4'
Sb Sb -0.5866 1.5461 'International Tables Vol C Tables 4.2.6.8 and 6.1.1.4'
Pt Pt -1.7033 8.3905 'International Tables Vol C Tables 4.2.6.8 and 6.1.1.4'

loop_
_geom_angle_atom_site_label_1
_geom_angle_atom_site_label_2
_geom_angle_atom_site_label_3
_geom_angle
C55 Pt1 P1 91.85(10)
C55 Pt1 P3 93.71(10)
P1 Pt1 P3 116.56(3)
C55 Pt1 P2 99.26(10)
P1 Pt1 P2 122.72(3)
P3 Pt1 P2 118.47(3)
C55 Pt1 Sb1 174.32(10)
P1 Pt1 Sb1 83.86(2)
P3 Pt1 Sb1 84.92(2)
P2 Pt1 Sb1 86.22(2)
F1 Sb1 C37 83.89(11)
F1 Sb1 C19 83.65(11)
C37 Sb1 C19 111.41(13)
F1 Sb1 C1 82.83(11)
C37 Sb1 C1 115.46(13)
C19 Sb1 C1 129.18(13)
F1 Sb1 Pt1 178.92(6)
C37 Sb1 Pt1 96.21(10)
C19 Sb1 Pt1 97.31(10)
C1 Sb1 Pt1 96.16(10)
F5 Sb2 F6 90.63(13)
F5 Sb2 F3 178.98(13)
F6 Sb2 F3 90.38(13)
F5 Sb2 F4 89.95(12)
F6 Sb2 F4 178.60(12)
F3 Sb2 F4 89.04(12)
F5 Sb2 F7 90.37(12)
F6 Sb2 F7 89.96(12)
F3 Sb2 F7 89.80(12)
F4 Sb2 F7 91.31(11)
F5 Sb2 F2 90.28(11)
F6 Sb2 F2 89.29(12)
F3 Sb2 F2 89.57(12)
F4 Sb2 F2 89.43(11)
F7 Sb2 F2 179.02(12)
C13 P1 C6 108.16(17)
C13 P1 C7 104.49(17)
C6 P1 C7 99.19(16)
C13 P1 Pt1 112.27(12)
C6 P1 Pt1 110.72(12)
C7 P1 Pt1 120.75(12)
C25 P2 C31 105.46(17)
C25 P2 C24 106.32(17)
C31 P2 C24 99.98(16)
C25 P2 Pt1 112.95(12)
C31 P2 Pt1 118.17(12)
C24 P2 Pt1 112.59(12)
C43 P3 C42 104.13(16)
C43 P3 C49 106.53(17)
C42 P3 C49 103.28(16)
C43 P3 Pt1 116.85(12)
C42 P3 Pt1 110.66(12)
C49 P3 Pt1 114.09(12)
C55 N4 C56 176.1(4)
C2 C1 C6 120.6(3)
C2 C1 Sb1 121.3(3)
C6 C1 Sb1 117.9(3)
C1 C2 C3 119.5(4)
C1 C2 H2A 120.3
C3 C2 H2A 120.3
C4 C3 C2 120.5(4)
C4 C3 H3A 119.8
C2 C3 H3A 119.8
C3 C4 C5 120.3(4)
C3 C4 H4A 119.8
C5 C4 H4A 119.8
C4 C5 C6 119.9(3)
C4 C5 H5A 120.0
C6 C5 H5A 120.0
C1 C6 C5 119.2(3)
C1 C6 P1 118.4(3)
C5 C6 P1 122.0(3)
C8 C7 C12 119.3(3)
C8 C7 P1 120.1(3)
C12 C7 P1 120.3(3)
C7 C8 C9 120.4(4)
C7 C8 H8A 119.8
C9 C8 H8A 119.8
C10 C9 C8 120.3(4)
C10 C9 H9A 119.8
C8 C9 H9A 119.8
C9 C10 C11 119.7(4)
C9 C10 H10A 120.2
C11 C10 H10A 120.2
C12 C11 C10 120.1(4)
C12 C11 H11A 120.0
C10 C11 H11A 120.0
C11 C12 C7 120.2(4)
C11 C12 H12A 119.9
C7 C12 H12A 119.9
C18 C13 C14 118.7(3)
C18 C13 P1 120.1(3)
C14 C13 P1 120.3(3)
C15 C14 C13 120.5(4)
C15 C14 H14A 119.8
C13 C14 H14A 119.8
C16 C15 C14 119.6(4)
C16 C15 H15A 120.2
C14 C15 H15A 120.2
C15 C16 C17 120.6(4)
C15 C16 H16A 119.7
C17 C16 H16A 119.7
C18 C17 C16 119.7(4)
C18 C17 H17A 120.1
C16 C17 H17A 120.1
C17 C18 C13 120.8(4)
C17 C18 H18A 119.6
C13 C18 H18A 119.6
C20 C19 C24 119.8(3)
C20 C19 Sb1 121.3(3)
C24 C19 Sb1 118.2(3)
C21 C20 C19 120.1(4)
C21 C20 H20A 120.0
C19 C20 H20A 120.0
C22 C21 C20 120.3(4)
C22 C21 H21A 119.9
C20 C21 H21A 119.9
C21 C22 C23 120.2(4)
C21 C22 H22A 119.9
C23 C22 H22A 119.9
C22 C23 C24 120.3(4)
C22 C23 H23A 119.9
C24 C23 H23A 119.9
C19 C24 C23 119.2(3)
C19 C24 P2 121.5(3)
C23 C24 P2 119.2(3)
C26 C25 C30 118.4(3)
C26 C25 P2 124.0(3)
C30 C25 P2 117.4(3)
C27 C26 C25 120.4(4)
C27 C26 H26A 119.8
C25 C26 H26A 119.8
C28 C27 C26 121.0(4)
C28 C27 H27A 119.5
C26 C27 H27A 119.5
C27 C28 C29 119.2(4)
C27 C28 H28A 120.4
C29 C28 H28A 120.4
C30 C29 C28 120.3(4)
C30 C29 H29A 119.8
C28 C29 H29A 119.8
C29 C30 C25 120.7(4)
C29 C30 H30A 119.7
C25 C30 H30A 119.7
C32 C31 C36 118.6(4)
C32 C31 P2 124.4(3)
C36 C31 P2 116.9(3)
C33 C32 C31 119.9(4)
C33 C32 H32A 120.1
C31 C32 H32A 120.1
C34 C33 C32 121.0(4)
C34 C33 H33A 119.5
C32 C33 H33A 119.5
C33 C34 C35 120.0(4)
C33 C34 H34A 120.0
C35 C34 H34A 120.0
C36 C35 C34 119.4(4)
C36 C35 H35A 120.3
C34 C35 H35A 120.3
C35 C36 C31 121.0(4)
C35 C36 H36A 119.5
C31 C36 H36A 119.5
C38 C37 C42 120.3(3)
C38 C37 Sb1 120.8(3)
C42 C37 Sb1 118.8(3)
C39 C38 C37 119.7(4)
C39 C38 H38A 120.2
C37 C38 H38A 120.2
C40 C39 C38 120.3(4)
C40 C39 H39A 119.8
C38 C39 H39A 119.8
C39 C40 C41 120.3(4)
C39 C40 H40A 119.9
C41 C40 H40A 119.9
C40 C41 C42 120.3(4)
C40 C41 H41A 119.9
C42 C41 H41A 119.9
C41 C42 C37 119.2(3)
C41 C42 P3 120.9(3)
C37 C42 P3 119.9(3)
C44 C43 C48 119.0(3)
C44 C43 P3 117.0(3)
C48 C43 P3 124.0(3)
C45 C44 C43 120.4(4)
C45 C44 H44A 119.8
C43 C44 H44A 119.8
C46 C45 C44 120.3(4)
C46 C45 H45A 119.8
C44 C45 H45A 119.8
C47 C46 C45 119.9(4)
C47 C46 H46A 120.0
C45 C46 H46A 120.0
C46 C47 C48 120.4(4)
C46 C47 H47A 119.8
C48 C47 H47A 119.8
C47 C48 C43 119.9(4)
C47 C48 H48A 120.0
C43 C48 H48A 120.0
C54 C49 C50 118.5(3)
C54 C49 P3 119.0(3)
C50 C49 P3 122.2(3)
C49 C50 C51 120.1(4)
C49 C50 H50A 119.9
C51 C50 H50A 119.9
C52 C51 C50 120.7(4)
C52 C51 H51A 119.6
C50 C51 H51A 119.6
C51 C52 C53 119.2(4)
C51 C52 H52A 120.4
C53 C52 H52A 120.4
C54 C53 C52 120.4(4)
C54 C53 H53A 119.8
C52 C53 H53A 119.8
C53 C54 C49 121.0(4)
C53 C54 H54A 119.5
C49 C54 H54A 119.5
N4 C55 Pt1 173.7(3)
N4 C56 C57 108.6(3)
N4 C56 C61 109.7(3)
C57 C56 C61 111.7(3)
N4 C56 H56A 108.9
C57 C56 H56A 108.9
C61 C56 H56A 108.9
C58 C57 C56 112.8(3)
C58 C57 H57A 109.0
C56 C57 H57A 109.0
C58 C57 H57B 109.0
C56 C57 H57B 109.0
H57A C57 H57B 107.8
C57 C58 C59 110.6(3)
C57 C58 H58A 109.5
C59 C58 H58A 109.5
C57 C58 H58B 109.5
C59 C58 H58B 109.5
H58A C58 H58B 108.1
C58 C59 C60 110.5(3)
C58 C59 H59A 109.6
C60 C59 H59A 109.6
C58 C59 H59B 109.6
C60 C59 H59B 109.6
H59A C59 H59B 108.1
C61 C60 C59 111.8(3)
C61 C60 H60A 109.2
C59 C60 H60A 109.2
C61 C60 H60B 109.2
C59 C60 H60B 109.2
H60A C60 H60B 107.9
C56 C61 C60 112.3(3)
C56 C61 H61A 109.1
C60 C61 H61A 109.1
C56 C61 H61B 109.1
C60 C61 H61B 109.1
H61A C61 H61B 107.9

loop_
_geom_bond_atom_site_label_1
_geom_bond_atom_site_label_2
_geom_bond_distance
Pt1 C55 2.016(4)
Pt1 P1 2.3163(9)
Pt1 P3 2.3388(9)
Pt1 P2 2.3404(9)
Pt1 Sb1 2.6236(3)
Sb1 F1 2.043(2)
Sb1 C37 2.147(4)
Sb1 C19 2.153(4)
Sb1 C1 2.168(3)
Sb2 F5 1.863(2)
Sb2 F6 1.867(3)
Sb2 F3 1.872(2)
Sb2 F4 1.874(2)
Sb2 F7 1.879(2)
Sb2 F2 1.883(2)
P1 C13 1.807(4)
P1 C6 1.823(4)
P1 C7 1.830(4)
P2 C25 1.824(4)
P2 C31 1.827(4)
P2 C24 1.829(4)
P3 C43 1.825(4)
P3 C42 1.827(4)
P3 C49 1.831(4)
N4 C55 1.141(5)
N4 C56 1.455(5)
C1 C2 1.382(5)
C1 C6 1.392(5)
C2 C3 1.391(5)
C2 H2A 0.9500
C3 C4 1.376(5)
C3 H3A 0.9500
C4 C5 1.380(5)
C4 H4A 0.9500
C5 C6 1.402(5)
C5 H5A 0.9500
C7 C8 1.380(5)
C7 C12 1.402(5)
C8 C9 1.390(5)
C8 H8A 0.9500
C9 C10 1.376(6)
C9 H9A 0.9500
C10 C11 1.399(6)
C10 H10A 0.9500
C11 C12 1.375(5)
C11 H11A 0.9500
C12 H12A 0.9500
C13 C18 1.393(5)
C13 C14 1.395(5)
C14 C15 1.395(5)
C14 H14A 0.9500
C15 C16 1.376(6)
C15 H15A 0.9500
C16 C17 1.386(6)
C16 H16A 0.9500
C17 C18 1.381(5)
C17 H17A 0.9500
C18 H18A 0.9500
C19 C20 1.389(5)
C19 C24 1.397(5)
C20 C21 1.388(5)
C20 H20A 0.9500
C21 C22 1.375(6)
C21 H21A 0.9500
C22 C23 1.382(5)
C22 H22A 0.9500
C23 C24 1.398(5)
C23 H23A 0.9500
C25 C26 1.396(5)
C25 C30 1.397(5)
C26 C27 1.382(5)
C26 H26A 0.9500
C27 C28 1.380(6)
C27 H27A 0.9500
C28 C29 1.388(6)
C28 H28A 0.9500
C29 C30 1.388(6)
C29 H29A 0.9500
C30 H30A 0.9500
C31 C32 1.393(5)
C31 C36 1.402(5)
C32 C33 1.390(6)
C32 H32A 0.9500
C33 C34 1.367(6)
C33 H33A 0.9500
C34 C35 1.396(6)
C34 H34A 0.9500
C35 C36 1.379(6)
C35 H35A 0.9500
C36 H36A 0.9500
C37 C38 1.396(5)
C37 C42 1.396(5)
C38 C39 1.388(5)
C38 H38A 0.9500
C39 C40 1.380(6)
C39 H39A 0.9500
C40 C41 1.389(5)
C40 H40A 0.9500
C41 C42 1.396(5)
C41 H41A 0.9500
C43 C44 1.396(5)
C43 C48 1.401(5)
C44 C45 1.390(5)
C44 H44A 0.9500
C45 C46 1.383(6)
C45 H45A 0.9500
C46 C47 1.382(6)
C46 H46A 0.9500
C47 C48 1.395(5)
C47 H47A 0.9500
C48 H48A 0.9500
C49 C54 1.393(5)
C49 C50 1.393(5)
C50 C51 1.394(5)
C50 H50A 0.9500
C51 C52 1.382(6)
C51 H51A 0.9500
C52 C53 1.383(6)
C52 H52A 0.9500
C53 C54 1.381(5)
C53 H53A 0.9500
C54 H54A 0.9500
C56 C57 1.520(5)
C56 C61 1.521(5)
C56 H56A 1.0000
C57 C58 1.518(6)
C57 H57A 0.9900
C57 H57B 0.9900
C58 C59 1.526(5)
C58 H58A 0.9900
C58 H58B 0.9900
C59 C60 1.529(5)
C59 H59A 0.9900
C59 H59B 0.9900
C60 C61 1.522(5)
C60 H60A 0.9900
C60 H60B 0.9900
C61 H61A 0.9900
C61 H61B 0.9900

loop_
_geom_torsion_atom_site_label_1
_geom_torsion_atom_site_label_2
_geom_torsion_atom_site_label_3
_geom_torsion_atom_site_label_4
_geom_torsion
C55 Pt1 Sb1 F1 -4(4)
P1 Pt1 Sb1 F1 -45(4)
P3 Pt1 Sb1 F1 72(4)
P2 Pt1 Sb1 F1 -169(10)
C55 Pt1 Sb1 C37 -99.1(10)
P1 Pt1 Sb1 C37 -140.32(9)
P3 Pt1 Sb1 C37 -22.86(10)
P2 Pt1 Sb1 C37 96.18(10)
C55 Pt1 Sb1 C19 148.3(10)
P1 Pt1 Sb1 C19 107.09(10)
P3 Pt1 Sb1 C19 -135.45(10)
P2 Pt1 Sb1 C19 -16.41(10)
C55 Pt1 Sb1 C1 17.4(10)
P1 Pt1 Sb1 C1 -23.79(10)
P3 Pt1 Sb1 C1 93.67(10)
P2 Pt1 Sb1 C1 -147.29(10)
C55 Pt1 P1 C13 -21.95(16)
P3 Pt1 P1 C13 73.12(14)
P2 Pt1 P1 C13 -124.20(13)
Sb1 Pt1 P1 C13 154.31(13)
C55 Pt1 P1 C6 -142.95(16)
P3 Pt1 P1 C6 -47.88(13)
P2 Pt1 P1 C6 114.81(13)
Sb1 Pt1 P1 C6 33.31(12)
C55 Pt1 P1 C7 101.98(17)
P3 Pt1 P1 C7 -162.95(13)
P2 Pt1 P1 C7 -0.27(14)
Sb1 Pt1 P1 C7 -81.77(13)
C55 Pt1 P2 C25 -42.24(17)
P1 Pt1 P2 C25 56.02(14)
P3 Pt1 P2 C25 -141.61(13)
Sb1 Pt1 P2 C25 136.24(13)
C55 Pt1 P2 C31 81.48(17)
P1 Pt1 P2 C31 179.74(14)
P3 Pt1 P2 C31 -17.89(15)
Sb1 Pt1 P2 C31 -100.04(14)
C55 Pt1 P2 C24 -162.69(16)
P1 Pt1 P2 C24 -64.43(13)
P3 Pt1 P2 C24 97.94(13)
Sb1 Pt1 P2 C24 15.79(13)
C55 Pt1 P3 C43 -38.45(17)
P1 Pt1 P3 C43 -132.38(14)
P2 Pt1 P3 C43 64.18(14)
Sb1 Pt1 P3 C43 147.09(14)
C55 Pt1 P3 C42 -157.35(16)
P1 Pt1 P3 C42 108.72(12)
P2 Pt1 P3 C42 -54.73(13)
Sb1 Pt1 P3 C42 28.18(12)
C55 Pt1 P3 C49 86.70(16)
P1 Pt1 P3 C49 -7.23(14)
P2 Pt1 P3 C49 -170.67(13)
Sb1 Pt1 P3 C49 -87.76(13)
F1 Sb1 C1 C2 16.8(3)
C37 Sb1 C1 C2 -62.9(3)
C19 Sb1 C1 C2 92.5(3)
Pt1 Sb1 C1 C2 -162.8(3)
F1 Sb1 C1 C6 -167.7(3)
C37 Sb1 C1 C6 112.6(3)
C19 Sb1 C1 C6 -92.0(3)
Pt1 Sb1 C1 C6 12.7(3)
C6 C1 C2 C3 -1.4(6)
Sb1 C1 C2 C3 174.0(3)
C1 C2 C3 C4 1.0(6)
C2 C3 C4 C5 0.2(6)
C3 C4 C5 C6 -1.0(6)
C2 C1 C6 C5 0.6(5)
Sb1 C1 C6 C5 -175.0(3)
C2 C1 C6 P1 -172.3(3)
Sb1 C1 C6 P1 12.2(4)
C4 C5 C6 C1 0.6(5)
C4 C5 C6 P1 173.2(3)
C13 P1 C6 C1 -159.2(3)
C7 P1 C6 C1 92.1(3)
Pt1 P1 C6 C1 -35.8(3)
C13 P1 C6 C5 28.2(3)
C7 P1 C6 C5 -80.5(3)
Pt1 P1 C6 C5 151.6(3)
C13 P1 C7 C8 135.6(3)
C6 P1 C7 C8 -112.8(3)
Pt1 P1 C7 C8 8.0(4)
C13 P1 C7 C12 -50.4(3)
C6 P1 C7 C12 61.2(3)
Pt1 P1 C7 C12 -178.0(2)
C12 C7 C8 C9 -0.6(6)
P1 C7 C8 C9 173.4(3)
C7 C8 C9 C10 -0.7(6)
C8 C9 C10 C11 1.9(6)
C9 C10 C11 C12 -1.8(6)
C10 C11 C12 C7 0.4(6)
C8 C7 C12 C11 0.7(6)
P1 C7 C12 C11 -173.3(3)
C6 P1 C13 C18 47.8(3)
C7 P1 C13 C18 152.7(3)
Pt1 P1 C13 C18 -74.7(3)
C6 P1 C13 C14 -143.2(3)
C7 P1 C13 C14 -38.2(3)
Pt1 P1 C13 C14 94.4(3)
C18 C13 C14 C15 -0.4(5)
P1 C13 C14 C15 -169.7(3)
C13 C14 C15 C16 0.2(6)
C14 C15 C16 C17 0.4(6)
C15 C16 C17 C18 -0.9(6)
C16 C17 C18 C13 0.7(6)
C14 C13 C18 C17 -0.1(6)
P1 C13 C18 C17 169.2(3)
F1 Sb1 C19 C20 8.6(3)
C37 Sb1 C19 C20 89.5(3)
C1 Sb1 C19 C20 -66.7(3)
Pt1 Sb1 C19 C20 -170.9(3)
F1 Sb1 C19 C24 -162.2(3)
C37 Sb1 C19 C24 -81.3(3)
C1 Sb1 C19 C24 122.4(3)
Pt1 Sb1 C19 C24 18.3(3)
C24 C19 C20 C21 0.0(6)
Sb1 C19 C20 C21 -170.7(3)
C19 C20 C21 C22 2.0(6)
C20 C21 C22 C23 -1.6(6)
C21 C22 C23 C24 -0.9(6)
C20 C19 C24 C23 -2.5(5)
Sb1 C19 C24 C23 168.5(3)
C20 C19 C24 P2 -179.5(3)
Sb1 C19 C24 P2 -8.6(4)
C22 C23 C24 C19 3.0(6)
C22 C23 C24 P2 -179.9(3)
C25 P2 C24 C19 -132.4(3)
C31 P2 C24 C19 118.1(3)
Pt1 P2 C24 C19 -8.2(3)
C25 P2 C24 C23 50.6(3)
C31 P2 C24 C23 -58.9(3)
Pt1 P2 C24 C23 174.7(3)
C31 P2 C25 C26 115.2(3)
C24 P2 C25 C26 9.7(4)
Pt1 P2 C25 C26 -114.3(3)
C31 P2 C25 C30 -70.5(3)
C24 P2 C25 C30 -176.1(3)
Pt1 P2 C25 C30 60.0(3)
C30 C25 C26 C27 -0.1(6)
P2 C25 C26 C27 174.1(3)
C25 C26 C27 C28 0.1(6)
C26 C27 C28 C29 0.5(6)
C27 C28 C29 C30 -1.1(6)
C28 C29 C30 C25 1.1(6)
C26 C25 C30 C29 -0.5(6)
P2 C25 C30 C29 -175.1(3)
C25 P2 C31 C32 16.8(4)
C24 P2 C31 C32 127.0(3)
Pt1 P2 C31 C32 -110.6(3)
C25 P2 C31 C36 -166.2(3)
C24 P2 C31 C36 -56.0(3)
Pt1 P2 C31 C36 66.5(3)
C36 C31 C32 C33 0.6(5)
P2 C31 C32 C33 177.6(3)
C31 C32 C33 C34 2.2(6)
C32 C33 C34 C35 -3.4(6)
C33 C34 C35 C36 1.8(6)
C34 C35 C36 C31 1.1(6)
C32 C31 C36 C35 -2.3(6)
P2 C31 C36 C35 -179.5(3)
F1 Sb1 C37 C38 21.9(3)
C19 Sb1 C37 C38 -58.8(3)
C1 Sb1 C37 C38 101.0(3)
Pt1 Sb1 C37 C38 -159.1(3)
F1 Sb1 C37 C42 -161.9(3)
C19 Sb1 C37 C42 117.4(3)
C1 Sb1 C37 C42 -82.8(3)
Pt1 Sb1 C37 C42 17.0(3)
C42 C37 C38 C39 -1.9(6)
Sb1 C37 C38 C39 174.2(3)
C37 C38 C39 C40 1.7(6)
C38 C39 C40 C41 -0.4(6)
C39 C40 C41 C42 -0.7(6)
C40 C41 C42 C37 0.4(6)
C40 C41 C42 P3 -178.3(3)
C38 C37 C42 C41 0.9(5)
Sb1 C37 C42 C41 -175.3(3)
C38 C37 C42 P3 179.6(3)
Sb1 C37 C42 P3 3.4(4)
C43 P3 C42 C41 26.3(3)
C49 P3 C42 C41 -84.8(3)
Pt1 P3 C42 C41 152.7(3)
C43 P3 C42 C37 -152.3(3)
C49 P3 C42 C37 96.5(3)
Pt1 P3 C42 C37 -26.0(3)
C42 P3 C43 C44 88.7(3)
C49 P3 C43 C44 -162.5(3)
Pt1 P3 C43 C44 -33.6(3)
C42 P3 C43 C48 -88.6(3)
C49 P3 C43 C48 20.2(4)
Pt1 P3 C43 C48 149.1(3)
C48 C43 C44 C45 -0.4(6)
P3 C43 C44 C45 -177.8(3)
C43 C44 C45 C46 -0.9(6)
C44 C45 C46 C47 0.7(6)
C45 C46 C47 C48 0.7(6)
C46 C47 C48 C43 -1.9(6)
C44 C43 C48 C47 1.7(6)
P3 C43 C48 C47 179.0(3)
C43 P3 C49 C54 -148.1(3)
C42 P3 C49 C54 -38.7(3)
Pt1 P3 C49 C54 81.4(3)
C43 P3 C49 C50 39.3(4)
C42 P3 C49 C50 148.6(3)
Pt1 P3 C49 C50 -91.2(3)
C54 C49 C50 C51 2.2(6)
P3 C49 C50 C51 174.8(3)
C49 C50 C51 C52 -2.3(6)
C50 C51 C52 C53 0.7(6)
C51 C52 C53 C54 1.1(6)
C52 C53 C54 C49 -1.2(6)
C50 C49 C54 C53 -0.5(6)
P3 C49 C54 C53 -173.4(3)
C56 N4 C55 Pt1 6(8)
P1 Pt1 C55 N4 34(3)
P3 Pt1 C55 N4 -82(3)
P2 Pt1 C55 N4 158(3)
Sb1 Pt1 C55 N4 -7(4)
C55 N4 C56 C57 55(6)
C55 N4 C56 C61 177(100)
N4 C56 C57 C58 68.4(4)
C61 C56 C57 C58 -52.7(4)
C56 C57 C58 C59 55.6(4)
C57 C58 C59 C60 -56.5(4)
C58 C59 C60 C61 55.9(4)
N4 C56 C61 C60 -69.3(4)
C57 C56 C61 C60 51.1(4)
C59 C60 C61 C56 -53.3(4)
